data_2208922
loop_
_publ_author_name
'Liu, Dong-Qing'
'Feng, Ya-Qing'
'Liu, Da-Wei'
'Zhang, Sha-Sha'

_publ_section_title
;3-[(<i>E</i>)-2-Chloro-3,3,3-trifluoroprop-1-enyl]-2,2-dimethyl-<i>N</i>-(3-pyridyl)cyclopropanecarboxamide
 acetone hemisolvate
;
_journal_coeditor_code JH2008
_journal_issue 5
_journal_name_full 'Acta Crystallographica Section E'
_journal_page_first o1747
_journal_page_last o1748
_journal_paper_doi 10.1107/S1600536806012062
_journal_volume 62
_journal_year 2006
_chemical_formula_iupac 'C14 H14 Cl F3 N2 O, 0.5C3 H6 O'
_chemical_formula_moiety 'C14 H14 Cl F3 N2 O, 0.5C3 H6 O'
_chemical_formula_sum 'C15.5 H17 Cl F3 N2 O1.5'
_chemical_formula_weight 347.76
_chemical_melting_point .15E-150
_chemical_name_systematic
;
3-[(<i>E</i>)-2-Chloro-3,3,3-trifluoroprop-1-enyl]-2,2-dimethyl-
N-(3-pyridyl)cyclopropanecarboxamide acetone hemisolvate
;
_space_group_IT_number 15
_symmetry_cell_setting monoclinic
_symmetry_space_group_name_Hall '-C 2yc'
_symmetry_space_group_name_H-M 'C 1 2/c 1'
_atom_sites_solution_hydrogens geom
_atom_sites_solution_primary direct
_atom_sites_solution_secondary difmap
_cell_angle_alpha 90.00
_cell_angle_beta 90.761(6)
_cell_angle_gamma 90.00
_cell_formula_units_Z 8
_cell_length_a 24.274(5)
_cell_length_b 12.330(2)
_cell_length_c 11.4763(18)
_cell_measurement_reflns_used 1525
_cell_measurement_temperature 294(2)
_cell_measurement_theta_max 21.78
_cell_measurement_theta_min 2.57
_cell_volume 3434.5(10)
_computing_cell_refinement SMART
_computing_data_collection 'SMART (Bruker, 1997)'
_computing_data_reduction 'SAINT (Bruker, 1997)'
_computing_molecular_graphics 'SHELXTL (Bruker, 1997)'
_computing_publication_material SHELXTL
_computing_structure_refinement 'SHELXL97 (Sheldrick, 1997)'
_computing_structure_solution 'SHELXS97 (Sheldrick, 1997)'
_diffrn_ambient_temperature 294(2)
_diffrn_measured_fraction_theta_full 1.000
_diffrn_measured_fraction_theta_max 1.000
_diffrn_measurement_device_type 'Bruker SMART CCD area-detector'
_diffrn_measurement_method '\f and \w'
_diffrn_radiation_monochromator graphite
_diffrn_radiation_source 'fine-focus sealed tube'
_diffrn_radiation_type MoK\a
_diffrn_radiation_wavelength 0.71073
_diffrn_reflns_av_R_equivalents 0.0481
_diffrn_reflns_av_sigmaI/netI 0.0583
_diffrn_reflns_limit_h_max 25
_diffrn_reflns_limit_h_min -28
_diffrn_reflns_limit_k_max 13
_diffrn_reflns_limit_k_min -14
_diffrn_reflns_limit_l_max 13
_diffrn_reflns_limit_l_min -13
_diffrn_reflns_number 8546
_diffrn_reflns_theta_full 25.01
_diffrn_reflns_theta_max 25.01
_diffrn_reflns_theta_min 1.68
_exptl_absorpt_coefficient_mu 0.258
_exptl_absorpt_correction_T_max 0.9746
_exptl_absorpt_correction_T_min 0.9598
_exptl_absorpt_correction_type multi-scan
_exptl_absorpt_process_details '(SADABS; Bruker, 1997)'
_exptl_crystal_colour colorless
_exptl_crystal_density_diffrn 1.345
_exptl_crystal_density_method 'not measured'
_exptl_crystal_description block
_exptl_crystal_F_000 1440
_exptl_crystal_size_max 0.16
_exptl_crystal_size_mid 0.12
_exptl_crystal_size_min 0.10
_refine_diff_density_max 0.393
_refine_diff_density_min -0.296
_refine_ls_extinction_method none
_refine_ls_goodness_of_fit_ref 1.028
_refine_ls_hydrogen_treatment mixed
_refine_ls_matrix_type full
_refine_ls_number_parameters 250
_refine_ls_number_reflns 3025
_refine_ls_number_restraints 87
_refine_ls_restrained_S_all 1.078
_refine_ls_R_factor_all 0.1297
_refine_ls_R_factor_gt 0.0591
_refine_ls_shift/su_max 0.004
_refine_ls_shift/su_mean 0.000
_refine_ls_structure_factor_coef Fsqd
_refine_ls_weighting_details 'calc w=1/[\s^2^(Fo^2^)+(0.1093P)^2^+0.4942P] where P=(Fo^2^+2Fc^2^)/3'
_refine_ls_weighting_scheme calc
_refine_ls_wR_factor_gt 0.1658
_refine_ls_wR_factor_ref 0.2101
_reflns_number_gt 1477
_reflns_number_total 3025
_reflns_threshold_expression I>2\s(I)
_cod_data_source_file jh2008.cif
_cod_data_source_block I
_cod_depositor_comments
;
The following automatic conversions were performed:
'_symmetry_cell_setting' value 'Monoclinic' changed to 'monoclinic'
according to '/home/saulius/struct/CIF-dictionaries/cif_core.dic'
dictionary named 'cif_core.dic' version 2.4.1 from 2010-06-29.

Automatic conversion script
Id: cif_fix_enum 1527 2010-12-29 10:47:43Z saulius 

The following automatic conversions were performed:

'_symmetry_cell_setting' value 'Monoclinic' changed to 'monoclinic'
according to /home/saulius/struct/CIF-dictionaries/cif_core.dic
dictionary named 'cif_core.dic' version 2.4.1 from 2010-06-29.

Automatic conversion script
Id: cif_fix_values 1715 2011-07-08 13:25:40Z adriana 
;
_cod_original_cell_volume 3434.7(10)
_cod_original_sg_symbol_H-M C2/c
_cod_original_formula_sum 'C15.50 H17 Cl F3 N2 O1.50'
_cod_database_code 2208922

loop_
_symmetry_equiv_pos_as_xyz
'x, y, z'
'-x, y, -z+1/2'
'x+1/2, y+1/2, z'
'-x+1/2, y+1/2, -z+1/2'
'-x, -y, -z'
'x, -y, z-1/2'
'-x+1/2, -y+1/2, -z'
'x+1/2, -y+1/2, z-1/2'

loop_
_atom_site_type_symbol
_atom_site_label
_atom_site_fract_x
_atom_site_fract_y
_atom_site_fract_z
_atom_site_U_iso_or_equiv
_atom_site_adp_type
_atom_site_calc_flag
_atom_site_refinement_flags
_atom_site_occupancy
_atom_site_disorder_assembly
_atom_site_disorder_group
Cl Cl1 0.38602(5) 0.15160(13) 0.16376(12) 0.1244(5) Uani d . 1 . .
N N1 0.15578(11) 0.0891(2) 0.2849(2) 0.0517(7) Uani d . 1 . .
H H1A 0.1420(11) 0.086(2) 0.208(3) 0.053(8) Uiso d . 1 . .
N N2 0.11527(12) -0.0682(2) 0.5435(2) 0.0619(8) Uani d . 1 . .
O O1 0.21832(10) 0.1638(2) 0.41007(18) 0.0680(7) Uani d . 1 . .
C C1 0.14382(13) -0.0053(3) 0.4729(2) 0.0550(9) Uani d . 1 . .
H H1 0.1775 0.0214 0.4996 0.066 Uiso calc R 1 . .
C C2 0.12648(13) 0.0229(2) 0.3621(2) 0.0451(8) Uani d . 1 . .
C C3 0.07680(15) -0.0166(3) 0.3255(3) 0.0746(12) Uani d . 1 . .
H H3 0.0630 0.0013 0.2520 0.090 Uiso calc R 1 . .
C C4 0.04733(17) -0.0822(4) 0.3968(3) 0.0961(15) Uani d . 1 . .
H H4 0.0138 -0.1112 0.3718 0.115 Uiso calc R 1 . .
C C5 0.06762(16) -0.1049(3) 0.5056(3) 0.0770(12) Uani d . 1 . .
H H5 0.0468 -0.1481 0.5547 0.092 Uiso calc R 1 . .
C C6 0.19827(13) 0.1562(3) 0.3123(3) 0.0524(9) Uani d . 1 . .
C C7 0.21704(14) 0.2216(3) 0.2118(3) 0.0579(9) Uani d . 1 . .
H H7 0.2029 0.1966 0.1360 0.070 Uiso calc R 1 . .
C C8 0.27532(15) 0.2690(3) 0.2085(3) 0.0663(10) Uani d . 1 . .
H H8 0.2918 0.2686 0.1311 0.080 Uiso calc R 1 . .
C C9 0.22669(14) 0.3421(3) 0.2189(3) 0.0604(10) Uani d . 1 . .
C C10 0.20944(18) 0.4051(4) 0.1107(3) 0.0860(13) Uani d . 1 . .
H H10A 0.2282 0.4736 0.1099 0.129 Uiso calc R 1 . .
H H10B 0.1704 0.4171 0.1115 0.129 Uiso calc R 1 . .
H H10C 0.2188 0.3644 0.0425 0.129 Uiso calc R 1 . .
C C11 0.21635(16) 0.4031(3) 0.3303(3) 0.0727(11) Uani d . 1 . .
H H11A 0.2248 0.3573 0.3958 0.109 Uiso calc R 1 . .
H H11B 0.1783 0.4244 0.3328 0.109 Uiso calc R 1 . .
H H11C 0.2393 0.4665 0.3333 0.109 Uiso calc R 1 . .
C C12 0.31468(14) 0.2508(3) 0.3044(3) 0.0680(10) Uani d . 1 . .
H H12 0.3045 0.2729 0.3785 0.082 Uiso calc R 1 . .
C C13 0.36280(16) 0.2058(3) 0.2932(4) 0.0747(11) Uani d . 1 A .
C C14 0.40216(16) 0.1909(3) 0.3906(5) 0.0925(14) Uani d D 1 . .
F F1 0.4061(2) 0.0879(3) 0.4278(4) 0.1207(17) Uani d PDU 0.743(5) A 1
F F2 0.45348(15) 0.2158(5) 0.3623(5) 0.141(2) Uani d PDU 0.743(5) A 1
F F3 0.3893(2) 0.2463(4) 0.4845(4) 0.1244(18) Uani d PDU 0.743(5) A 1
F F1' 0.4274(6) 0.0973(8) 0.3811(14) 0.149(7) Uani d PDU 0.257(5) A 2
F F2' 0.4404(5) 0.2693(9) 0.4006(13) 0.131(5) Uani d PDU 0.257(5) A 2
F F3' 0.3790(5) 0.1931(12) 0.4959(9) 0.109(5) Uani d PDU 0.257(5) A 2
C C15 0.0604(3) 0.3387(10) 0.2302(16) 0.213(5) Uani d PDU 0.50 . .
H H15A 0.0769 0.2882 0.1774 0.320 Uiso d PR 0.50 . .
H H15B 0.0618 0.4104 0.1975 0.320 Uiso d PR 0.50 . .
H H15C 0.0802 0.3376 0.3032 0.320 Uiso d PR 0.50 . .
C C16 0.0000 0.3098(6) 0.2500 0.119(3) Uani d SDU 1 . .
C C17 -0.0325(5) 0.3878(10) 0.3188(15) 0.213(5) Uani d PDU 0.50 . .
H H17A -0.0695 0.3611 0.3253 0.320 Uiso d PR 0.50 . .
H H17B -0.0150 0.3877 0.3942 0.320 Uiso d PR 0.50 . .
H H17C -0.0333 0.4604 0.2886 0.320 Uiso d PR 0.50 . .
O O3 -0.0128(4) 0.2136(5) 0.2390(12) 0.132(3) Uani d PDU 0.50 . .

loop_
_atom_site_aniso_label
_atom_site_aniso_U_11
_atom_site_aniso_U_22
_atom_site_aniso_U_33
_atom_site_aniso_U_12
_atom_site_aniso_U_13
_atom_site_aniso_U_23
Cl1 0.1008(9) 0.1467(13) 0.1264(10) 0.0139(8) 0.0312(8) -0.0289(9)
N1 0.0629(17) 0.0577(18) 0.0341(13) -0.0119(14) -0.0093(12) 0.0009(13)
N2 0.0707(19) 0.070(2) 0.0453(14) -0.0024(16) -0.0071(14) 0.0060(14)
O1 0.0820(16) 0.0758(17) 0.0457(12) -0.0225(13) -0.0161(11) -0.0036(12)
C1 0.059(2) 0.062(2) 0.0431(17) -0.0064(17) -0.0102(16) 0.0033(16)
C2 0.0535(19) 0.0438(18) 0.0378(15) -0.0017(15) -0.0067(14) -0.0034(14)
C3 0.080(3) 0.092(3) 0.0510(19) -0.026(2) -0.0242(19) 0.020(2)
C4 0.086(3) 0.132(4) 0.069(2) -0.051(3) -0.024(2) 0.035(3)
C5 0.079(3) 0.091(3) 0.061(2) -0.025(2) -0.003(2) 0.022(2)
C6 0.060(2) 0.053(2) 0.0448(17) -0.0003(17) -0.0057(15) -0.0081(16)
C7 0.070(2) 0.060(2) 0.0446(18) -0.0127(18) -0.0046(16) -0.0057(16)
C8 0.065(2) 0.076(3) 0.058(2) -0.016(2) 0.0052(18) -0.0063(19)
C9 0.069(2) 0.057(2) 0.0548(19) -0.0095(19) -0.0024(17) 0.0028(17)
C10 0.105(3) 0.080(3) 0.073(2) -0.022(2) -0.008(2) 0.017(2)
C11 0.084(3) 0.062(2) 0.071(2) -0.006(2) -0.005(2) -0.0119(19)
C12 0.055(2) 0.069(2) 0.080(2) -0.010(2) 0.0053(19) -0.009(2)
C13 0.059(2) 0.068(3) 0.098(3) -0.017(2) 0.007(2) -0.007(2)
C14 0.061(3) 0.074(3) 0.143(4) -0.005(2) -0.001(3) -0.004(3)
F1 0.113(3) 0.098(3) 0.151(4) 0.005(2) -0.025(3) 0.009(3)
F2 0.062(2) 0.170(4) 0.193(4) -0.026(3) -0.008(2) -0.003(4)
F3 0.121(3) 0.116(4) 0.135(3) 0.031(3) -0.049(3) -0.035(3)
F1' 0.143(9) 0.144(10) 0.161(10) 0.035(7) -0.004(7) -0.004(7)
F2' 0.106(8) 0.132(8) 0.155(8) -0.047(7) -0.007(6) -0.018(7)
F3' 0.085(7) 0.128(9) 0.114(7) 0.006(6) -0.013(5) 0.018(6)
C15 0.210(7) 0.197(7) 0.233(8) 0.012(6) 0.004(6) 0.004(6)
C16 0.130(6) 0.119(6) 0.107(5) 0.000 0.018(4) 0.000
C17 0.210(7) 0.197(7) 0.233(8) 0.012(6) 0.004(6) 0.004(6)
O3 0.132(8) 0.128(5) 0.135(5) -0.005(5) 0.018(6) -0.013(6)

loop_
_atom_type_symbol
_atom_type_description
_atom_type_scat_dispersion_real
_atom_type_scat_dispersion_imag
_atom_type_scat_source
C C 0.0033 0.0016 'International Tables Vol C Tables 4.2.6.8 and 6.1.1.4'
H H 0.0000 0.0000 'International Tables Vol C Tables 4.2.6.8 and 6.1.1.4'
N N 0.0061 0.0033 'International Tables Vol C Tables 4.2.6.8 and 6.1.1.4'
O O 0.0106 0.0060 'International Tables Vol C Tables 4.2.6.8 and 6.1.1.4'
F F 0.0171 0.0103 'International Tables Vol C Tables 4.2.6.8 and 6.1.1.4'
Cl Cl 0.1484 0.1585 'International Tables Vol C Tables 4.2.6.8 and 6.1.1.4'

loop_
_geom_angle_atom_site_label_1
_geom_angle_atom_site_label_2
_geom_angle_atom_site_label_3
_geom_angle_site_symmetry_1
_geom_angle_site_symmetry_3
_geom_angle
C6 N1 C2 . . 126.7(3)
C6 N1 H1A . . 120.5(18)
C2 N1 H1A . . 112.8(18)
C5 N2 C1 . . 117.8(3)
N2 C1 C2 . . 123.8(3)
N2 C1 H1 . . 118.1
C2 C1 H1 . . 118.1
C3 C2 C1 . . 116.9(3)
C3 C2 N1 . . 117.8(3)
C1 C2 N1 . . 125.2(3)
C4 C3 C2 . . 119.8(3)
C4 C3 H3 . . 120.1
C2 C3 H3 . . 120.1
C3 C4 C5 . . 119.1(4)
C3 C4 H4 . . 120.5
C5 C4 H4 . . 120.5
N2 C5 C4 . . 122.6(3)
N2 C5 H5 . . 118.7
C4 C5 H5 . . 118.7
O1 C6 N1 . . 123.6(3)
O1 C6 C7 . . 123.4(3)
N1 C6 C7 . . 113.0(3)
C6 C7 C9 . . 122.8(3)
C6 C7 C8 . . 121.3(3)
C9 C7 C8 . . 58.8(2)
C6 C7 H7 . . 114.3
C9 C7 H7 . . 114.3
C8 C7 H7 . . 114.3
C12 C8 C9 . . 122.8(3)
C12 C8 C7 . . 121.1(3)
C9 C8 C7 . . 59.7(2)
C12 C8 H8 . . 114.2
C9 C8 H8 . . 114.2
C7 C8 H8 . . 114.2
C8 C9 C7 . . 61.5(2)
C8 C9 C11 . . 120.7(3)
C7 C9 C11 . . 120.8(3)
C8 C9 C10 . . 117.0(3)
C7 C9 C10 . . 114.8(3)
C11 C9 C10 . . 113.0(3)
C9 C10 H10A . . 109.5
C9 C10 H10B . . 109.5
H10A C10 H10B . . 109.5
C9 C10 H10C . . 109.5
H10A C10 H10C . . 109.5
H10B C10 H10C . . 109.5
C9 C11 H11A . . 109.5
C9 C11 H11B . . 109.5
H11A C11 H11B . . 109.5
C9 C11 H11C . . 109.5
H11A C11 H11C . . 109.5
H11B C11 H11C . . 109.5
C13 C12 C8 . . 124.7(4)
C13 C12 H12 . . 117.7
C8 C12 H12 . . 117.7
C12 C13 C14 . . 123.6(4)
C12 C13 Cl1 . . 123.5(3)
C14 C13 Cl1 . . 112.8(3)
F1' C14 F3 . . 129.9(9)
F1' C14 F2 . . 75.1(7)
F3 C14 F2 . . 108.3(4)
F1' C14 F3' . . 107.2(8)
F3 C14 F3' . . 31.2(6)
F2 C14 F3' . . 128.5(7)
F1' C14 F1 . . 33.2(7)
F3 C14 F1 . . 104.3(5)
F2 C14 F1 . . 103.5(4)
F3' C14 F1 . . 76.2(7)
F1' C14 F2' . . 108.4(8)
F3 C14 F2' . . 74.2(7)
F2 C14 F2' . . 37.3(6)
F3' C14 F2' . . 101.9(8)
F1 C14 F2' . . 127.4(8)
F1' C14 C13 . . 110.3(8)
F3 C14 C13 . . 113.4(4)
F2 C14 C13 . . 112.7(4)
F3' C14 C13 . . 114.0(6)
F1 C14 C13 . . 113.8(4)
F2' C14 C13 . . 114.5(7)
C17 C15 C16 2 . 66.8(7)
C17 C15 H15A 2 . 107.7
C16 C15 H15A . . 110.5
C17 C15 H15B 2 . 45.2
C16 C15 H15B . . 108.2
H15A C15 H15B . . 109.5
C17 C15 H15C 2 . 141.0
C16 C15 H15C . . 109.6
H15A C15 H15C . . 109.5
H15B C15 H15C . . 109.5
O3 C16 O3 . 2 31.4(9)
O3 C16 C17 . . 123.0(7)
O3 C16 C17 2 . 135.0(10)
O3 C16 C17 . 2 135.0(10)
O3 C16 C17 2 2 123.0(7)
C17 C16 C17 . 2 98.9(13)
O3 C16 C15 . 2 89.9(7)
O3 C16 C15 2 2 116.8(6)
C17 C16 C15 . 2 41.3(8)
C17 C16 C15 2 2 116.6(7)
O3 C16 C15 . . 116.8(6)
O3 C16 C15 2 . 89.9(7)
C17 C16 C15 . . 116.6(7)
C17 C16 C15 2 . 41.3(8)
C15 C16 C15 2 . 153.0(10)
C15 C17 C16 2 . 71.8(7)
C15 C17 H17A 2 . 42.0
C16 C17 H17A . . 109.0
C15 C17 H17B 2 . 138.4
C16 C17 H17B . . 104.3
H17A C17 H17B . . 109.5
C15 C17 H17C 2 . 109.3
C16 C17 H17C . . 115.0
H17A C17 H17C . . 109.5
H17B C17 H17C . . 109.5
O3 O3 C16 2 . 74.3(5)

loop_
_geom_bond_atom_site_label_1
_geom_bond_atom_site_label_2
_geom_bond_site_symmetry_2
_geom_bond_distance
Cl1 C13 . 1.730(4)
N1 C6 . 1.356(4)
N1 C2 . 1.405(4)
N1 H1A . 0.94(3)
N2 C5 . 1.311(4)
N2 C1 . 1.324(4)
O1 C6 . 1.220(3)
C1 C2 . 1.379(4)
C1 H1 . 0.9300
C2 C3 . 1.361(4)
C3 C4 . 1.361(5)
C3 H3 . 0.9300
C4 C5 . 1.364(5)
C4 H4 . 0.9300
C5 H5 . 0.9300
C6 C7 . 1.484(4)
C7 C9 . 1.506(5)
C7 C8 . 1.532(5)
C7 H7 . 0.9800
C8 C12 . 1.465(5)
C8 C9 . 1.491(5)
C8 H8 . 0.9800
C9 C11 . 1.507(5)
C9 C10 . 1.519(5)
C10 H10A . 0.9600
C10 H10B . 0.9600
C10 H10C . 0.9600
C11 H11A . 0.9600
C11 H11B . 0.9600
C11 H11C . 0.9600
C12 C13 . 1.301(5)
C12 H12 . 0.9300
C13 C14 . 1.473(6)
C14 F1' . 1.312(8)
C14 F3 . 1.317(6)
C14 F2 . 1.328(5)
C14 F3' . 1.339(8)
C14 F1 . 1.342(5)
C14 F2' . 1.344(8)
C15 C17 2 1.062(19)
C15 C16 . 1.529(7)
C15 H15A . 0.9599
C15 H15B . 0.9600
C15 H15C . 0.9599
C16 O3 . 1.233(7)
C16 O3 2 1.233(7)
C16 C17 . 1.479(8)
C16 C17 2 1.479(8)
C16 C15 2 1.528(7)
C17 C15 2 1.062(19)
C17 H17A . 0.9600
C17 H17B . 0.9599
C17 H17C . 0.9601
O3 O3 2 0.668(19)

loop_
_geom_hbond_atom_site_label_D
_geom_hbond_atom_site_label_H
_geom_hbond_atom_site_label_A
_geom_hbond_site_symmetry_A
_geom_hbond_distance_DH
_geom_hbond_distance_HA
_geom_hbond_distance_DA
_geom_hbond_angle_DHA
_geom_hbond_publ_flag
N1 H1A N2 6 0.94(3) 2.00(3) 2.939(4) 176(3) yes

loop_
_geom_torsion_atom_site_label_1
_geom_torsion_atom_site_label_2
_geom_torsion_atom_site_label_3
_geom_torsion_atom_site_label_4
_geom_torsion_site_symmetry_1
_geom_torsion_site_symmetry_4
_geom_torsion
C5 N2 C1 C2 . . -0.5(5)
N2 C1 C2 C3 . . 0.6(5)
N2 C1 C2 N1 . . -179.8(3)
C6 N1 C2 C3 . . 163.1(3)
C6 N1 C2 C1 . . -16.5(5)
C1 C2 C3 C4 . . -1.2(6)
N1 C2 C3 C4 . . 179.1(4)
C2 C3 C4 C5 . . 1.8(7)
C1 N2 C5 C4 . . 1.1(6)
C3 C4 C5 N2 . . -1.8(7)
C2 N1 C6 O1 . . 3.4(5)
C2 N1 C6 C7 . . -175.2(3)
O1 C6 C7 C9 . . -46.4(5)
N1 C6 C7 C9 . . 132.2(3)
O1 C6 C7 C8 . . 24.4(5)
N1 C6 C7 C8 . . -157.0(3)
C6 C7 C8 C12 . . 0.4(5)
C9 C7 C8 C12 . . 112.3(4)
C6 C7 C8 C9 . . -112.0(3)
C12 C8 C9 C7 . . -109.6(4)
C12 C8 C9 C11 . . 1.1(5)
C7 C8 C9 C11 . . 110.7(3)
C12 C8 C9 C10 . . 145.4(3)
C7 C8 C9 C10 . . -105.0(3)
C6 C7 C9 C8 . . 109.4(4)
C6 C7 C9 C11 . . -1.3(5)
C8 C7 C9 C11 . . -110.7(4)
C6 C7 C9 C10 . . -142.1(3)
C8 C7 C9 C10 . . 108.5(4)
C9 C8 C12 C13 . . -165.8(4)
C7 C8 C12 C13 . . 122.4(4)
C8 C12 C13 C14 . . 178.5(3)
C8 C12 C13 Cl1 . . -4.7(6)
C12 C13 C14 F1' . . 141.6(8)
Cl1 C13 C14 F1' . . -35.5(8)
C12 C13 C14 F3 . . -13.1(6)
Cl1 C13 C14 F3 . . 169.7(4)
C12 C13 C14 F2 . . -136.6(5)
Cl1 C13 C14 F2 . . 46.3(5)
C12 C13 C14 F3' . . 21.0(9)
Cl1 C13 C14 F3' . . -156.1(7)
C12 C13 C14 F1 . . 105.9(5)
Cl1 C13 C14 F1 . . -71.2(5)
C12 C13 C14 F2' . . -95.8(8)
Cl1 C13 C14 F2' . . 87.1(8)
C17 C15 C16 O3 2 . 128.7(15)
C17 C15 C16 O3 2 2 145.7(15)
C17 C15 C16 C17 2 . -72(2)
C17 C15 C16 C15 2 2 -42.3(13)
O3 C16 C17 C15 . 2 -42.2(18)
O3 C16 C17 C15 2 2 -80.1(17)
C17 C16 C17 C15 2 2 120.5(17)
C15 C16 C17 C15 . 2 160.0(10)
C17 C16 O3 O3 . 2 -124(2)
C17 C16 O3 O3 2 2 81(3)
C15 C16 O3 O3 2 2 -150(2)
C15 C16 O3 O3 . 2 34(3)
